data_4500502
loop_
_publ_author_name
'Gong, Yun'
'Li, Jian'
'Qin, JianBo'
'Wu, Tao'
'Cao, Rong'
'Li, JingHua'

_publ_section_title
;
 Metal(II) Coordination Polymers Derived from Bis-pyridyl-bis-amide
 Ligands and Carboxylates: Syntheses, Topological Structures, and
 Photoluminescence Properties
;
_journal_issue 5
_journal_name_full 'Crystal Growth &amp; Design'
_journal_page_first 1662
_journal_paper_doi 10.1021/cg1016005
_journal_volume 11
_journal_year 2011
_chemical_formula_sum 'C62 H44 Cd2 N12 O14'
_chemical_formula_weight 1405.89
_chemical_name_systematic
; 
 ? 
;
_space_group_IT_number 15
_symmetry_cell_setting monoclinic
_symmetry_space_group_name_Hall '-C 2yc'
_symmetry_space_group_name_H-M 'C 1 2/c 1'
_atom_sites_solution_hydrogens geom
_atom_sites_solution_primary direct
_atom_sites_solution_secondary difmap
_audit_creation_method SHELXL-97
_cell_angle_alpha 90.00
_cell_angle_beta 103.632(3)
_cell_angle_gamma 90.00
_cell_formula_units_Z 2
_cell_length_a 20.3856(5)
_cell_length_b 13.8293(3)
_cell_length_c 13.1563(4)
_cell_measurement_reflns_used 4985
_cell_measurement_temperature 293(2)
_cell_measurement_theta_max 28.8049
_cell_measurement_theta_min 2.2296
_cell_volume 3604.52(17)
_computing_cell_refinement 'SAINT (Siemens, 1996)'
_computing_data_collection 'SMART (Siemens, 1996)'
_computing_data_reduction 'SAINT (Siemens, 1996)'
_computing_molecular_graphics 'SHELXTL (Sheldrick, 1997)'
_computing_publication_material 'SHELXTL (Sheldrick, 1997)'
_computing_structure_refinement 'SHELXL97 (Sheldrick, 2008)'
_computing_structure_solution 'SHELXS97 (Sheldrick, 2008)'
_diffrn_ambient_temperature 293(2)
_diffrn_measured_fraction_theta_full 0.999
_diffrn_measured_fraction_theta_max 0.999
_diffrn_measurement_device_type 'Bruker P4'
_diffrn_measurement_method '\w scans'
_diffrn_radiation_monochromator graphite
_diffrn_radiation_source 'fine-focus sealed tube'
_diffrn_radiation_type MoK\a
_diffrn_radiation_wavelength 0.71073
_diffrn_reflns_av_R_equivalents 0.0206
_diffrn_reflns_av_sigmaI/netI 0.0305
_diffrn_reflns_limit_h_max 24
_diffrn_reflns_limit_h_min -23
_diffrn_reflns_limit_k_max 16
_diffrn_reflns_limit_k_min -16
_diffrn_reflns_limit_l_max 15
_diffrn_reflns_limit_l_min -15
_diffrn_reflns_number 7532
_diffrn_reflns_theta_full 25.01
_diffrn_reflns_theta_max 25.01
_diffrn_reflns_theta_min 2.23
_exptl_absorpt_coefficient_mu 0.654
_exptl_absorpt_correction_T_max 1.00000
_exptl_absorpt_correction_T_min 0.87398
_exptl_absorpt_correction_type multi-scan
_exptl_absorpt_process_details 'SADABS (Sheldrick, 1996)'
_exptl_crystal_colour colorless
_exptl_crystal_density_diffrn 1.295
_exptl_crystal_density_method 'not measured'
_exptl_crystal_description Prism
_exptl_crystal_F_000 1416
_exptl_crystal_size_max 0.22
_exptl_crystal_size_mid 0.21
_exptl_crystal_size_min 0.12
_refine_diff_density_max 1.257
_refine_diff_density_min -0.468
_refine_diff_density_rms 0.191
_refine_ls_extinction_method none
_refine_ls_goodness_of_fit_ref 1.315
_refine_ls_hydrogen_treatment none
_refine_ls_matrix_type full
_refine_ls_number_parameters 223
_refine_ls_number_reflns 3188
_refine_ls_number_restraints 0
_refine_ls_restrained_S_all 1.315
_refine_ls_R_factor_all 0.0553
_refine_ls_R_factor_gt 0.0423
_refine_ls_shift/su_max 1.834
_refine_ls_shift/su_mean 0.060
_refine_ls_structure_factor_coef Fsqd
_refine_ls_weighting_details 'calc w=1/[\s^2^(Fo^2^)+(0.0961P)^2^+10.1652P] where P=(Fo^2^+2Fc^2^)/3'
_refine_ls_weighting_scheme calc
_refine_ls_wR_factor_gt 0.1808
_refine_ls_wR_factor_ref 0.1850
_reflns_number_gt 2277
_reflns_number_total 3188
_reflns_threshold_expression >2sigma(I)
_cod_data_source_file cg1016005_si_003.cif
_cod_data_source_block 082902
_cod_depositor_comments
;
The following automatic conversions were performed:

'_symmetry_cell_setting' value 'Monoclinic' changed to 'monoclinic'
according to /home/saulius/struct/CIF-dictionaries/cif_core.dic
dictionary named 'cif_core.dic' version 2.4.1 from
2010-06-29.

'_exptl_absorpt_correction_type' value 'Multi-scan'
changed to 'multi-scan' according to
/home/saulius/struct/CIF-dictionaries/cif_core.dic dictionary named
'cif_core.dic' version 2.4.1 from 2010-06-29.

Automatic conversion script
Id: cif_fix_values 1715 2011-07-08 13:25:40Z adriana 
;
_cod_original_cell_volume 3604.52(16)
_cod_original_sg_symbol_H-M C2/c
_cod_database_code 4500502

loop_
_symmetry_equiv_pos_as_xyz
'x, y, z'
'-x, y, -z+1/2'
'x+1/2, y+1/2, z'
'-x+1/2, y+1/2, -z+1/2'
'-x, -y, -z'
'x, -y, z-1/2'
'-x+1/2, -y+1/2, -z'
'x+1/2, -y+1/2, z-1/2'

loop_
_atom_site_label
_atom_site_type_symbol
_atom_site_fract_x
_atom_site_fract_y
_atom_site_fract_z
_atom_site_U_iso_or_equiv
_atom_site_adp_type
_atom_site_occupancy
_atom_site_symmetry_multiplicity
_atom_site_calc_flag
_atom_site_refinement_flags
Cd1 Cd 0.2500 0.2500 0.5000 0.0177(2) Uani 1 2 d S
O2 O 0.2328(2) 0.1587(3) 0.3496(3) 0.0340(11) Uani 1 1 d .
O3 O 0.1489(2) 0.1983(3) 0.2142(3) 0.0359(11) Uani 1 1 d .
C15 C 0.1972(3) 0.1468(5) 0.2585(4) 0.0252(13) Uani 1 1 d .
N3 N 0.2448(3) 0.1016(4) 0.5909(4) 0.0301(12) Uani 1 1 d .
C13 C 0.2153(3) 0.0612(4) 0.1986(4) 0.0239(12) Uani 1 1 d .
C10 C 0.2795(4) 0.0814(5) 0.6885(5) 0.0427(18) Uani 1 1 d .
H10 H 0.3137 0.1233 0.7208 0.051 Uiso 1 1 calc R
C12 C 0.1800(4) 0.0403(5) 0.0985(5) 0.0412(18) Uani 1 1 d .
H12 H 0.1450 0.0804 0.0649 0.049 Uiso 1 1 calc R
N1 N 0.3660(3) 0.2387(4) 0.5035(4) 0.0293(12) Uani 1 1 d .
C14 C 0.2667(4) -0.0018(5) 0.2428(5) 0.0423(19) Uani 1 1 d .
H14 H 0.2928 0.0099 0.3098 0.051 Uiso 1 1 calc R
C8 C 0.7163(3) 0.2953(7) 0.4093(5) 0.0434(18) Uani 1 1 d .
H8 H 0.6938 0.3253 0.3477 0.052 Uiso 1 1 calc R
C5 C 0.4143(3) 0.2496(5) 0.5918(5) 0.0353(16) Uani 1 1 d .
H5 H 0.4011 0.2554 0.6546 0.042 Uiso 1 1 calc R
C9 C 0.7852(3) 0.3030(6) 0.4426(5) 0.0419(18) Uani 1 1 d .
H9 H 0.8089 0.3397 0.4039 0.050 Uiso 1 1 calc R
N2 N 0.5723(3) 0.2467(4) 0.5096(4) 0.0345(13) Uani 1 1 d .
H2 H 0.5975 0.2550 0.5713 0.041 Uiso 1 1 calc R
O1 O 0.5770(3) 0.2317(6) 0.3395(4) 0.085(3) Uani 1 1 d .
C1 C 0.3874(3) 0.2295(5) 0.4151(5) 0.0379(18) Uani 1 1 d .
H1 H 0.3550 0.2206 0.3529 0.045 Uiso 1 1 calc R
C3 C 0.5031(3) 0.2430(4) 0.5025(5) 0.0288(14) Uani 1 1 d .
C2 C 0.4546(3) 0.2326(6) 0.4105(5) 0.0405(19) Uani 1 1 d .
H2A H 0.4667 0.2277 0.3468 0.049 Uiso 1 1 calc R
C7 C 0.6803(3) 0.2428(5) 0.4676(6) 0.0380(17) Uani 1 1 d .
C4 C 0.4814(3) 0.2525(5) 0.5945(5) 0.0372(16) Uani 1 1 d .
H4 H 0.5128 0.2608 0.6579 0.045 Uiso 1 1 calc R
C6 C 0.6051(3) 0.2388(6) 0.4305(6) 0.043(2) Uani 1 1 d .
C11 C 0.1967(4) 0.0407(5) 0.5478(5) 0.0439(18) Uani 1 1 d .
H11 H 0.1725 0.0526 0.4797 0.053 Uiso 1 1 calc R
O4 O 0.5000 0.4764(10) 0.2500 0.070(5) Uani 0.50 2 d SP
C16 C 0.4308(14) 0.463(2) 0.217(3) 0.068(11) Uani 0.25 1 d P
O5 O 0.5788(15) 0.0207(14) 0.561(3) 0.162(19) Uani 0.25 1 d P
C17 C 0.524(2) 0.003(4) 0.460(3) 0.099(14) Uiso 0.25 1 d P

loop_
_atom_site_aniso_label
_atom_site_aniso_U_11
_atom_site_aniso_U_22
_atom_site_aniso_U_33
_atom_site_aniso_U_23
_atom_site_aniso_U_13
_atom_site_aniso_U_12
Cd1 0.0150(3) 0.0199(3) 0.0184(3) -0.0002(2) 0.0044(2) -0.0009(2)
O2 0.036(2) 0.039(3) 0.024(2) -0.011(2) 0.0015(19) 0.003(2)
O3 0.039(3) 0.040(3) 0.028(2) -0.006(2) 0.0045(19) 0.014(2)
C15 0.025(3) 0.028(3) 0.024(3) -0.002(3) 0.009(3) -0.002(3)
N3 0.037(3) 0.028(3) 0.025(3) 0.005(2) 0.006(2) -0.003(2)
C13 0.026(3) 0.024(3) 0.022(3) -0.001(2) 0.006(2) 0.000(3)
C10 0.042(4) 0.041(4) 0.037(4) 0.009(3) -0.006(3) -0.014(3)
C12 0.049(4) 0.033(4) 0.033(4) -0.009(3) -0.008(3) 0.018(3)
N1 0.019(2) 0.042(3) 0.028(3) -0.002(2) 0.008(2) -0.001(2)
C14 0.042(4) 0.049(5) 0.029(4) -0.010(3) -0.005(3) 0.012(4)
C8 0.023(3) 0.076(5) 0.032(4) 0.011(4) 0.009(3) 0.004(4)
C5 0.024(3) 0.058(5) 0.025(3) -0.005(3) 0.010(3) -0.004(3)
C9 0.024(3) 0.067(5) 0.040(4) 0.008(4) 0.017(3) 0.000(4)
N2 0.016(2) 0.061(4) 0.027(3) -0.004(3) 0.004(2) -0.003(2)
O1 0.027(3) 0.200(9) 0.029(3) -0.014(3) 0.010(2) -0.012(4)
C1 0.020(3) 0.068(5) 0.025(3) -0.003(3) 0.003(2) -0.002(3)
C3 0.018(3) 0.040(4) 0.028(3) 0.001(3) 0.005(2) 0.000(3)
C2 0.022(3) 0.077(6) 0.024(3) -0.007(3) 0.007(3) -0.001(3)
C7 0.019(3) 0.067(5) 0.030(3) 0.000(3) 0.009(3) -0.002(3)
C4 0.023(3) 0.065(5) 0.022(3) -0.005(3) 0.003(2) -0.003(3)
C6 0.022(3) 0.079(6) 0.030(4) -0.003(4) 0.010(3) -0.003(3)
C11 0.055(4) 0.040(4) 0.027(3) 0.010(3) -0.009(3) -0.017(4)
O4 0.037(8) 0.025(7) 0.121(14) 0.000 -0.033(9) 0.000
C16 0.025(14) 0.038(18) 0.15(3) 0.03(2) 0.031(18) 0.016(14)
O5 0.12(2) 0.000(10) 0.32(5) 0.048(18) -0.03(3) 0.030(13)

loop_
_atom_type_symbol
_atom_type_description
_atom_type_scat_dispersion_real
_atom_type_scat_dispersion_imag
_atom_type_scat_source
C C 0.0033 0.0016 'International Tables Vol C Tables 4.2.6.8 and 6.1.1.4'
H H 0.0000 0.0000 'International Tables Vol C Tables 4.2.6.8 and 6.1.1.4'
N N 0.0061 0.0033 'International Tables Vol C Tables 4.2.6.8 and 6.1.1.4'
O O 0.0106 0.0060 'International Tables Vol C Tables 4.2.6.8 and 6.1.1.4'
Cd Cd -0.8075 1.2024 'International Tables Vol C Tables 4.2.6.8 and 6.1.1.4'

loop_
_geom_angle_atom_site_label_1
_geom_angle_atom_site_label_2
_geom_angle_atom_site_label_3
_geom_angle
_geom_angle_site_symmetry_1
_geom_angle_site_symmetry_3
O2 Cd1 O2 180.0 7_556 .
O2 Cd1 N1 94.05(16) 7_556 .
O2 Cd1 N1 85.95(16) . .
O2 Cd1 N1 85.95(16) 7_556 7_556
O2 Cd1 N1 94.05(16) . 7_556
N1 Cd1 N1 180.0 . 7_556
O2 Cd1 N3 86.76(15) 7_556 7_556
O2 Cd1 N3 93.24(15) . 7_556
N1 Cd1 N3 84.54(18) . 7_556
N1 Cd1 N3 95.46(18) 7_556 7_556
O2 Cd1 N3 93.24(15) 7_556 .
O2 Cd1 N3 86.76(15) . .
N1 Cd1 N3 95.46(18) . .
N1 Cd1 N3 84.54(18) 7_556 .
N3 Cd1 N3 180.00(13) 7_556 .
C15 O2 Cd1 145.8(4) . .
O3 C15 O2 126.1(6) . .
O3 C15 C13 117.8(5) . .
O2 C15 C13 116.1(5) . .
C11 N3 C10 116.7(6) . .
C11 N3 Cd1 116.8(4) . .
C10 N3 Cd1 125.7(4) . .
C12 C13 C14 116.4(6) . .
C12 C13 C15 121.7(5) . .
C14 C13 C15 121.8(5) . .
N3 C10 C14 123.0(6) . 6_556
N3 C10 H10 118.5 . .
C14 C10 H10 118.5 6_556 .
C13 C12 C11 119.9(6) . 6
C13 C12 H12 120.0 . .
C11 C12 H12 120.0 6 .
C1 N1 C5 116.0(5) . .
C1 N1 Cd1 121.2(4) . .
C5 N1 Cd1 122.5(4) . .
C10 C14 C13 120.4(6) 6 .
C10 C14 H14 119.8 6 .
C13 C14 H14 119.8 . .
C9 C8 C7 120.0(7) . .
C9 C8 H8 120.0 . .
C7 C8 H8 120.0 . .
N1 C5 C4 123.7(6) . .
N1 C5 H5 118.2 . .
C4 C5 H5 118.2 . .
C8 C9 C7 120.9(7) . 7_656
C8 C9 H9 119.5 . .
C7 C9 H9 119.6 7_656 .
C6 N2 C3 128.0(6) . .
C6 N2 H2 116.0 . .
C3 N2 H2 116.0 . .
N1 C1 C2 124.2(6) . .
N1 C1 H1 117.9 . .
C2 C1 H1 117.9 . .
C2 C3 C4 117.8(6) . .
C2 C3 N2 124.6(6) . .
C4 C3 N2 117.6(6) . .
C3 C2 C1 118.4(6) . .
C3 C2 H2A 120.8 . .
C1 C2 H2A 120.8 . .
C9 C7 C8 119.1(6) 7_656 .
C9 C7 C6 122.6(6) 7_656 .
C8 C7 C6 118.4(6) . .
C5 C4 C3 119.9(6) . .
C5 C4 H4 120.1 . .
C3 C4 H4 120.1 . .
O1 C6 N2 124.1(6) . .
O1 C6 C7 122.5(6) . .
N2 C6 C7 113.3(6) . .
N3 C11 C12 123.5(6) . 6_556
N3 C11 H11 118.2 . .
C12 C11 H11 118.2 6_556 .
C16 O4 C16 165(3) 2_655 .

loop_
_geom_bond_atom_site_label_1
_geom_bond_atom_site_label_2
_geom_bond_distance
_geom_bond_site_symmetry_2
Cd1 O2 2.304(4) 7_556
Cd1 O2 2.304(4) .
Cd1 N1 2.359(5) .
Cd1 N1 2.359(5) 7_556
Cd1 N3 2.390(5) 7_556
Cd1 N3 2.390(5) .
O2 C15 1.256(7) .
O3 C15 1.244(7) .
C15 C13 1.516(8) .
N3 C11 1.317(8) .
N3 C10 1.341(8) .
C13 C12 1.375(8) .
C13 C14 1.381(8) .
C10 C14 1.370(9) 6_556
C10 H10 0.9300 .
C12 C11 1.386(9) 6
C12 H12 0.9300 .
N1 C1 1.341(8) .
N1 C5 1.342(9) .
C14 C10 1.370(9) 6
C14 H14 0.9300 .
C8 C9 1.373(9) .
C8 C7 1.385(10) .
C8 H8 0.9300 .
C5 C4 1.362(10) .
C5 H5 0.9300 .
C9 C7 1.379(10) 7_656
C9 H9 0.9300 .
N2 C6 1.367(9) .
N2 C3 1.393(8) .
N2 H2 0.8600 .
O1 C6 1.203(9) .
C1 C2 1.387(9) .
C1 H1 0.9300 .
C3 C2 1.378(9) .
C3 C4 1.389(9) .
C2 H2A 0.9300 .
C7 C9 1.379(10) 7_656
C7 C6 1.497(9) .
C4 H4 0.9300 .
C11 C12 1.386(9) 6_556
C11 H11 0.9300 .
O4 C16 1.39(3) 2_655
O4 C16 1.39(3) .
O5 C17 1.54(5) .
